data_4087488
loop_
_publ_author_name
'Luo, Bao-Tian'
'Liu, Huan'
'Lin, Zhi-Jie'
'Jiang, Jingxing'
'Shen, Dong-Sheng'
'Liu, Rui-Zhi'
'Ke, Zhuofeng'
'Liu, Feng-Shou'

_publ_section_title
;
 Aerobic and Efficient Direct Arylation of Five-Membered Heteroarenes and
 Their Benzocondensed Derivatives with Aryl Bromides by Bulky
 \a-Hydroxyimine Palladium Complexes
;
_journal_issue 20
_journal_name_full Organometallics
_journal_page_first 4881
_journal_paper_doi 10.1021/acs.organomet.5b00181
_journal_volume 34
_journal_year 2015
_chemical_formula_sum 'C29 H34 Cl N O3.25 Pd'
_chemical_formula_weight 590.44
_space_group_IT_number 14
_space_group_name_Hall '-P 2ybc'
_space_group_name_H-M_alt 'P 1 21/c 1'
_symmetry_cell_setting monoclinic
_symmetry_space_group_name_H-M 'P 1 21/c 1'
_atom_sites_solution_hydrogens geom
_atom_sites_solution_primary direct
_atom_sites_solution_secondary difmap
_audit_creation_method SHELXL-97
_cell_angle_alpha 90.00
_cell_angle_beta 116.508(9)
_cell_angle_gamma 90.00
_cell_formula_units_Z 4
_cell_length_a 13.599(2)
_cell_length_b 12.610(2)
_cell_length_c 18.017(2)
_cell_measurement_temperature 110(2)
_cell_volume 2764.8(7)
_computing_cell_refinement 'Bruker SMART'
_computing_data_collection 'Bruker SMART'
_computing_data_reduction 'Bruker SAINT'
_computing_molecular_graphics 'Bruker SHELXTL'
_computing_publication_material 'Bruker SHELXTL'
_computing_structure_refinement 'SHELXL-97 (Sheldrick, 1997)'
_computing_structure_solution 'SHELXS-97 (Sheldrick, 1990)'
_diffrn_ambient_temperature 110(2)
_diffrn_measured_fraction_theta_full 0.981
_diffrn_measured_fraction_theta_max 0.981
_diffrn_measurement_device_type 'CCD area detector'
_diffrn_measurement_method 'phi and omega scans'
_diffrn_radiation_monochromator graphite
_diffrn_radiation_source 'fine-focus sealed tube'
_diffrn_radiation_type MoK\a
_diffrn_radiation_wavelength 0.71073
_diffrn_reflns_av_R_equivalents 0.0327
_diffrn_reflns_av_sigmaI/netI 0.0499
_diffrn_reflns_limit_h_max 14
_diffrn_reflns_limit_h_min -17
_diffrn_reflns_limit_k_max 11
_diffrn_reflns_limit_k_min -16
_diffrn_reflns_limit_l_max 22
_diffrn_reflns_limit_l_min -23
_diffrn_reflns_number 13603
_diffrn_reflns_theta_full 27.09
_diffrn_reflns_theta_max 27.09
_diffrn_reflns_theta_min 1.67
_exptl_absorpt_coefficient_mu 0.798
_exptl_absorpt_correction_T_max 0.8696
_exptl_absorpt_correction_T_min 0.7152
_exptl_absorpt_correction_type none
_exptl_crystal_colour yellow
_exptl_crystal_density_diffrn 1.418
_exptl_crystal_density_method 'not measured'
_exptl_crystal_description block
_exptl_crystal_F_000 1216
_exptl_crystal_size_max 0.45
_exptl_crystal_size_mid 0.31
_exptl_crystal_size_min 0.18
_refine_diff_density_max 1.213
_refine_diff_density_min -0.662
_refine_diff_density_rms 0.111
_refine_ls_extinction_method none
_refine_ls_goodness_of_fit_ref 1.070
_refine_ls_hydrogen_treatment mixed
_refine_ls_matrix_type full
_refine_ls_number_parameters 328
_refine_ls_number_reflns 5977
_refine_ls_number_restraints 1
_refine_ls_restrained_S_all 1.071
_refine_ls_R_factor_all 0.0644
_refine_ls_R_factor_gt 0.0422
_refine_ls_shift/su_max 0.001
_refine_ls_shift/su_mean 0.000
_refine_ls_structure_factor_coef Fsqd
_refine_ls_weighting_details 'calc w=1/[\s^2^(Fo^2^)+(0.0598P)^2^+1.4641P] where P=(Fo^2^+2Fc^2^)/3'
_refine_ls_weighting_scheme calc
_refine_ls_wR_factor_gt 0.1028
_refine_ls_wR_factor_ref 0.1145
_reflns_number_gt 4453
_reflns_number_total 5977
_reflns_threshold_expression >2sigma(I)
_cod_data_source_file om5b00181_si_002.cif
_cod_data_source_block C9
_cod_depositor_comments
;
The following automatic conversions were performed:

data item '_symmetry_cell_setting' value 'Monoclinic' was changed to
'monoclinic' in accordance with the
/home/saulius/struct/COD-crude-data/automatic-downloads/DataCite-retrospective/ACS/depositions/lib/dictionaries/cif_core.dic
dictionary named 'cif_core.dic' version 2.4.2 last updated on
2011-04-26.

Automatic conversion script
Id: cif_fix_values 6909 2019-04-08 15:41:33Z antanas 
;
_cod_original_sg_symbol_H-M P2(1)/c
_cod_database_code 4087488

loop_
_symmetry_equiv_pos_as_xyz
'x, y, z'
'-x, y+1/2, -z+1/2'
'-x, -y, -z'
'x, -y-1/2, z-1/2'

loop_
_atom_site_label
_atom_site_type_symbol
_atom_site_fract_x
_atom_site_fract_y
_atom_site_fract_z
_atom_site_U_iso_or_equiv
_atom_site_adp_type
_atom_site_occupancy
_atom_site_symmetry_multiplicity
_atom_site_calc_flag
_atom_site_refinement_flags
Pd1 Pd 0.16146(2) 0.90462(2) 0.713646(16) 0.01955(10) Uani 1 1 d U
C1 C 0.0014(3) 0.7191(3) 0.5358(2) 0.0220(7) Uani 1 1 d .
C2 C 0.0936(3) 0.6997(3) 0.6117(2) 0.0208(7) Uani 1 1 d .
C3 C 0.1060(3) 0.6053(3) 0.6572(2) 0.0220(7) Uani 1 1 d .
C4 C 0.0227(3) 0.5309(3) 0.6246(2) 0.0248(8) Uani 1 1 d .
H4 H 0.0285 0.4669 0.6540 0.030 Uiso 1 1 calc R
C5 C -0.0684(3) 0.5481(3) 0.5501(2) 0.0268(8) Uani 1 1 d .
H5 H -0.1242 0.4956 0.5286 0.032 Uiso 1 1 calc R
C6 C -0.0796(3) 0.6414(3) 0.5061(2) 0.0240(8) Uani 1 1 d .
H6 H -0.1433 0.6522 0.4551 0.029 Uiso 1 1 calc R
C7 C -0.0133(3) 0.8213(3) 0.4876(2) 0.0275(8) Uani 1 1 d .
H7 H 0.0585 0.8599 0.5124 0.033 Uiso 1 1 calc R
C8 C -0.0984(3) 0.8920(3) 0.4949(3) 0.0384(10) Uani 1 1 d .
H8B H -0.1084 0.9561 0.4615 0.058 Uiso 1 1 calc R
H8C H -0.0737 0.9120 0.5531 0.058 Uiso 1 1 calc R
H8A H -0.1684 0.8539 0.4749 0.058 Uiso 1 1 calc R
C9 C -0.0436(4) 0.7996(4) 0.3960(2) 0.0401(10) Uani 1 1 d .
H9A H 0.0064 0.7463 0.3923 0.060 Uiso 1 1 calc R
H9C H -0.0374 0.8654 0.3695 0.060 Uiso 1 1 calc R
H9B H -0.1193 0.7733 0.3678 0.060 Uiso 1 1 calc R
C10 C 0.2048(3) 0.5856(3) 0.7410(2) 0.0290(8) Uani 1 1 d .
H10 H 0.2628 0.6388 0.7479 0.035 Uiso 1 1 calc R
C11 C 0.2531(4) 0.4742(3) 0.7451(3) 0.0425(11) Uani 1 1 d .
H11B H 0.2016 0.4208 0.7464 0.064 Uiso 1 1 calc R
H11C H 0.3230 0.4681 0.7953 0.064 Uiso 1 1 calc R
H11A H 0.2656 0.4627 0.6962 0.064 Uiso 1 1 calc R
C12 C 0.1741(4) 0.6002(4) 0.8116(3) 0.0395(10) Uani 1 1 d .
H12B H 0.1443 0.6717 0.8089 0.059 Uiso 1 1 calc R
H12C H 0.2395 0.5909 0.8646 0.059 Uiso 1 1 calc R
H12A H 0.1185 0.5476 0.8068 0.059 Uiso 1 1 calc R
C13 C 0.2477(3) 0.7158(3) 0.5033(2) 0.0272(8) Uani 1 1 d .
H13 H 0.1984 0.7726 0.4772 0.033 Uiso 1 1 calc R
C14 C 0.2753(3) 0.6473(3) 0.4563(2) 0.0318(9) Uani 1 1 d .
H14 H 0.2438 0.6561 0.3978 0.038 Uiso 1 1 calc R
C15 C 0.3489(3) 0.5652(3) 0.4939(3) 0.0320(9) Uani 1 1 d .
H15 H 0.3701 0.5193 0.4618 0.038 Uiso 1 1 calc R
C16 C 0.3909(3) 0.5510(3) 0.5786(2) 0.0332(9) Uani 1 1 d .
H16 H 0.4396 0.4937 0.6043 0.040 Uiso 1 1 calc R
C17 C 0.3631(3) 0.6192(3) 0.6264(2) 0.0285(8) Uani 1 1 d .
H17 H 0.3931 0.6087 0.6847 0.034 Uiso 1 1 calc R
C18 C 0.2915(3) 0.7029(3) 0.5893(2) 0.0223(7) Uani 1 1 d .
C19 C 0.2652(3) 0.7826(3) 0.6382(2) 0.0208(7) Uani 1 1 d .
C20 C 0.5349(4) 0.7849(5) 0.7650(3) 0.0561(15) Uani 1 1 d .
H20 H 0.5485 0.7907 0.7179 0.067 Uiso 1 1 calc R
C21 C 0.6134(4) 0.7373(5) 0.8369(3) 0.0694(18) Uani 1 1 d .
H21 H 0.6799 0.7117 0.8382 0.083 Uiso 1 1 calc R
C22 C 0.5955(4) 0.7272(5) 0.9056(3) 0.0618(16) Uani 1 1 d .
H22 H 0.6490 0.6948 0.9546 0.074 Uiso 1 1 calc R
C23 C 0.4982(4) 0.7650(4) 0.9024(3) 0.0466(11) Uani 1 1 d .
H23 H 0.4847 0.7586 0.9497 0.056 Uiso 1 1 calc R
C24 C 0.4199(4) 0.8123(4) 0.8306(3) 0.0411(10) Uani 1 1 d .
H24 H 0.3530 0.8371 0.8290 0.049 Uiso 1 1 calc R
C25 C 0.4384(3) 0.8236(3) 0.7610(2) 0.0292(8) Uani 1 1 d .
C26 C 0.3465(3) 0.8722(3) 0.6817(2) 0.0255(8) Uani 1 1 d .
C27 C 0.3911(4) 0.9191(3) 0.6241(3) 0.0358(10) Uani 1 1 d .
H27A H 0.4287 0.8636 0.6084 0.054 Uiso 1 1 calc R
H27C H 0.4430 0.9763 0.6530 0.054 Uiso 1 1 calc R
H27B H 0.3300 0.9475 0.5742 0.054 Uiso 1 1 calc R
C28 C 0.2399(3) 1.1027(3) 0.8131(2) 0.0252(8) Uani 1 1 d .
C29 C 0.2348(3) 1.1921(3) 0.8658(3) 0.0337(9) Uani 1 1 d .
H29A H 0.1646 1.1896 0.8688 0.051 Uiso 1 1 calc R
H29B H 0.2409 1.2597 0.8413 0.051 Uiso 1 1 calc R
H29C H 0.2954 1.1856 0.9217 0.051 Uiso 1 1 calc R
Cl1 Cl 0.01083(8) 0.84521(7) 0.72595(6) 0.0296(2) Uani 1 1 d .
N1 N 0.1757(2) 0.7824(2) 0.64683(17) 0.0194(6) Uani 1 1 d .
O1 O 0.2904(2) 0.9545(2) 0.70008(16) 0.0275(6) Uani 1 1 d .
H1 H 0.3350 1.0049 0.7236 0.033 Uiso 1 1 d R
O2 O 0.1647(2) 1.0308(2) 0.78347(17) 0.0373(7) Uani 1 1 d U
O3 O 0.3270(2) 1.1031(2) 0.79943(17) 0.0327(6) Uani 1 1 d .
O4 O 0.5000 0.0000 0.5000 0.080(4) Uani 0.50 2 d SP

loop_
_atom_site_aniso_label
_atom_site_aniso_U_11
_atom_site_aniso_U_22
_atom_site_aniso_U_33
_atom_site_aniso_U_23
_atom_site_aniso_U_13
_atom_site_aniso_U_12
Pd1 0.02178(15) 0.01821(14) 0.01979(15) -0.00257(11) 0.01029(11) -0.00358(11)
C1 0.0242(18) 0.0211(17) 0.0213(17) -0.0030(14) 0.0108(15) -0.0011(15)
C2 0.0240(18) 0.0193(17) 0.0227(18) -0.0065(14) 0.0136(15) -0.0023(14)
C3 0.0238(17) 0.0227(18) 0.0237(18) -0.0004(15) 0.0144(15) -0.0014(15)
C4 0.033(2) 0.0178(17) 0.031(2) -0.0031(15) 0.0211(17) -0.0043(15)
C5 0.029(2) 0.0207(18) 0.037(2) -0.0080(16) 0.0203(17) -0.0101(16)
C6 0.0231(18) 0.0262(19) 0.0228(18) -0.0038(15) 0.0103(15) -0.0033(15)
C7 0.0257(19) 0.0264(19) 0.0257(19) 0.0011(16) 0.0073(16) -0.0060(16)
C8 0.034(2) 0.027(2) 0.041(2) 0.0026(18) 0.0056(19) -0.0012(18)
C9 0.045(3) 0.042(3) 0.026(2) 0.0034(19) 0.0105(19) -0.013(2)
C10 0.0249(18) 0.031(2) 0.0272(19) 0.0038(16) 0.0082(16) 0.0008(17)
C11 0.041(2) 0.032(2) 0.048(3) 0.007(2) 0.014(2) 0.007(2)
C12 0.045(3) 0.041(2) 0.026(2) 0.0021(19) 0.0108(19) -0.007(2)
C13 0.030(2) 0.028(2) 0.0241(19) -0.0015(16) 0.0133(16) -0.0014(16)
C14 0.035(2) 0.041(2) 0.0239(19) -0.0035(18) 0.0172(17) -0.0043(19)
C15 0.029(2) 0.036(2) 0.037(2) -0.0151(18) 0.0195(18) -0.0088(17)
C16 0.026(2) 0.035(2) 0.036(2) -0.0047(18) 0.0109(17) 0.0046(17)
C17 0.0246(19) 0.036(2) 0.0212(18) -0.0025(16) 0.0066(15) 0.0014(16)
C18 0.0210(17) 0.0233(18) 0.0258(18) -0.0038(15) 0.0134(15) -0.0045(15)
C19 0.0217(17) 0.0218(17) 0.0180(16) 0.0026(14) 0.0081(14) -0.0003(14)
C20 0.031(2) 0.090(4) 0.046(3) -0.027(3) 0.016(2) 0.001(3)
C21 0.038(3) 0.108(5) 0.052(3) -0.032(3) 0.011(2) 0.012(3)
C22 0.031(2) 0.084(4) 0.046(3) -0.028(3) -0.005(2) 0.017(3)
C23 0.039(3) 0.055(3) 0.043(3) -0.004(2) 0.015(2) 0.005(2)
C24 0.032(2) 0.041(3) 0.050(3) -0.004(2) 0.018(2) 0.000(2)
C25 0.0247(19) 0.031(2) 0.029(2) -0.0122(17) 0.0099(16) -0.0074(16)
C26 0.0237(18) 0.0272(19) 0.0278(19) -0.0064(16) 0.0135(16) -0.0061(15)
C27 0.038(2) 0.039(2) 0.041(2) -0.0053(19) 0.027(2) -0.0161(19)
C28 0.0285(19) 0.0220(18) 0.0204(17) 0.0035(15) 0.0066(15) -0.0027(16)
C29 0.038(2) 0.024(2) 0.034(2) -0.0039(17) 0.0124(19) -0.0016(18)
Cl1 0.0300(5) 0.0285(5) 0.0383(5) -0.0103(4) 0.0225(4) -0.0083(4)
N1 0.0207(14) 0.0204(15) 0.0165(14) -0.0018(12) 0.0080(12) -0.0056(12)
O1 0.0254(13) 0.0224(13) 0.0389(15) -0.0076(12) 0.0183(12) -0.0095(11)
O2 0.0433(17) 0.0328(16) 0.0303(15) -0.0012(12) 0.0115(13) -0.0012(14)
O3 0.0290(14) 0.0292(15) 0.0387(16) -0.0075(12) 0.0140(13) -0.0086(12)
O4 0.113(10) 0.089(9) 0.061(7) 0.029(6) 0.059(7) 0.053(8)

loop_
_atom_type_symbol
_atom_type_description
_atom_type_scat_dispersion_real
_atom_type_scat_dispersion_imag
_atom_type_scat_source
C C 0.0033 0.0016 'International Tables Vol C Tables 4.2.6.8 and 6.1.1.4'
H H 0.0000 0.0000 'International Tables Vol C Tables 4.2.6.8 and 6.1.1.4'
Cl Cl 0.1484 0.1585 'International Tables Vol C Tables 4.2.6.8 and 6.1.1.4'
N N 0.0061 0.0033 'International Tables Vol C Tables 4.2.6.8 and 6.1.1.4'
O O 0.0106 0.0060 'International Tables Vol C Tables 4.2.6.8 and 6.1.1.4'
Pd Pd -0.9988 1.0072 'International Tables Vol C Tables 4.2.6.8 and 6.1.1.4'

loop_
_geom_angle_atom_site_label_1
_geom_angle_atom_site_label_2
_geom_angle_atom_site_label_3
_geom_angle
O1 Pd1 O2 93.00(11)
O1 Pd1 N1 80.94(11)
O2 Pd1 N1 173.60(11)
O1 Pd1 Cl1 178.52(8)
O2 Pd1 Cl1 88.25(9)
N1 Pd1 Cl1 97.84(8)
C6 C1 C2 117.6(3)
C6 C1 C7 119.9(3)
C2 C1 C7 122.5(3)
C1 C2 C3 122.3(3)
C1 C2 N1 118.6(3)
C3 C2 N1 119.0(3)
C4 C3 C2 117.5(3)
C4 C3 C10 120.1(3)
C2 C3 C10 122.3(3)
C5 C4 C3 121.1(3)
C5 C4 H4 119.4
C3 C4 H4 119.4
C4 C5 C6 120.7(3)
C4 C5 H5 119.6
C6 C5 H5 119.6
C1 C6 C5 120.7(3)
C1 C6 H6 119.7
C5 C6 H6 119.7
C8 C7 C1 111.2(3)
C8 C7 C9 110.4(3)
C1 C7 C9 111.5(3)
C8 C7 H7 107.8
C1 C7 H7 107.8
C9 C7 H7 107.8
C7 C8 H8B 109.5
C7 C8 H8C 109.5
H8B C8 H8C 109.5
C7 C8 H8A 109.5
H8B C8 H8A 109.5
H8C C8 H8A 109.5
C7 C9 H9A 109.5
C7 C9 H9C 109.5
H9A C9 H9C 109.5
C7 C9 H9B 109.5
H9A C9 H9B 109.5
H9C C9 H9B 109.5
C12 C10 C3 111.0(3)
C12 C10 C11 110.0(3)
C3 C10 C11 111.4(3)
C12 C10 H10 108.1
C3 C10 H10 108.1
C11 C10 H10 108.1
C10 C11 H11B 109.5
C10 C11 H11C 109.5
H11B C11 H11C 109.5
C10 C11 H11A 109.5
H11B C11 H11A 109.5
H11C C11 H11A 109.5
C10 C12 H12B 109.5
C10 C12 H12C 109.5
H12B C12 H12C 109.5
C10 C12 H12A 109.5
H12B C12 H12A 109.5
H12C C12 H12A 109.5
C14 C13 C18 120.7(4)
C14 C13 H13 119.6
C18 C13 H13 119.6
C13 C14 C15 120.2(4)
C13 C14 H14 119.9
C15 C14 H14 119.9
C16 C15 C14 119.2(4)
C16 C15 H15 120.4
C14 C15 H15 120.4
C17 C16 C15 120.9(4)
C17 C16 H16 119.5
C15 C16 H16 119.5
C16 C17 C18 120.0(4)
C16 C17 H17 120.0
C18 C17 H17 120.0
C17 C18 C13 118.8(3)
C17 C18 C19 122.2(3)
C13 C18 C19 118.9(3)
N1 C19 C18 124.0(3)
N1 C19 C26 116.4(3)
C18 C19 C26 119.6(3)
C25 C20 C21 121.4(5)
C25 C20 H20 119.3
C21 C20 H20 119.3
C22 C21 C20 120.6(5)
C22 C21 H21 119.7
C20 C21 H21 119.7
C21 C22 C23 118.9(5)
C21 C22 H22 120.6
C23 C22 H22 120.6
C22 C23 C24 120.5(5)
C22 C23 H23 119.8
C24 C23 H23 119.8
C23 C24 C25 120.7(4)
C23 C24 H24 119.7
C25 C24 H24 119.7
C20 C25 C24 118.0(4)
C20 C25 C26 123.4(4)
C24 C25 C26 118.4(3)
O1 C26 C19 108.7(3)
O1 C26 C27 107.0(3)
C19 C26 C27 110.6(3)
O1 C26 C25 112.0(3)
C19 C26 C25 106.5(3)
C27 C26 C25 112.2(3)
C26 C27 H27A 109.5
C26 C27 H27C 109.5
H27A C27 H27C 109.5
C26 C27 H27B 109.5
H27A C27 H27B 109.5
H27C C27 H27B 109.5
O2 C28 O3 122.6(3)
O2 C28 C29 122.7(3)
O3 C28 C29 114.7(3)
C28 C29 H29A 109.5
C28 C29 H29B 109.5
H29A C29 H29B 109.5
C28 C29 H29C 109.5
H29A C29 H29C 109.5
H29B C29 H29C 109.5
C19 N1 C2 122.1(3)
C19 N1 Pd1 114.6(2)
C2 N1 Pd1 123.3(2)
C26 O1 Pd1 113.4(2)
C26 O1 H1 109.1
Pd1 O1 H1 130.6
C28 O2 Pd1 127.3(3)

loop_
_geom_bond_atom_site_label_1
_geom_bond_atom_site_label_2
_geom_bond_distance
Pd1 O1 1.978(2)
Pd1 O2 2.017(3)
Pd1 N1 2.017(3)
Pd1 Cl1 2.2829(10)
C1 C6 1.391(5)
C1 C2 1.404(5)
C1 C7 1.517(5)
C2 C3 1.412(5)
C2 N1 1.450(4)
C3 C4 1.383(5)
C3 C10 1.528(5)
C4 C5 1.379(5)
C4 H4 0.9500
C5 C6 1.388(5)
C5 H5 0.9500
C6 H6 0.9500
C7 C8 1.513(6)
C7 C9 1.537(5)
C7 H7 1.0000
C8 H8B 0.9800
C8 H8C 0.9800
C8 H8A 0.9800
C9 H9A 0.9800
C9 H9C 0.9800
C9 H9B 0.9800
C10 C12 1.517(6)
C10 C11 1.538(6)
C10 H10 1.0000
C11 H11B 0.9800
C11 H11C 0.9800
C11 H11A 0.9800
C12 H12B 0.9800
C12 H12C 0.9800
C12 H12A 0.9800
C13 C14 1.374(5)
C13 C18 1.399(5)
C13 H13 0.9500
C14 C15 1.389(6)
C14 H14 0.9500
C15 C16 1.381(6)
C15 H15 0.9500
C16 C17 1.384(5)
C16 H16 0.9500
C17 C18 1.389(5)
C17 H17 0.9500
C18 C19 1.483(5)
C19 N1 1.294(4)
C19 C26 1.529(5)
C20 C25 1.371(6)
C20 C21 1.393(8)
C20 H20 0.9500
C21 C22 1.370(8)
C21 H21 0.9500
C22 C23 1.384(6)
C22 H22 0.9500
C23 C24 1.390(6)
C23 H23 0.9500
C24 C25 1.393(6)
C24 H24 0.9500
C25 C26 1.544(5)
C26 O1 1.412(4)
C26 C27 1.536(5)
C27 H27A 0.9800
C27 H27C 0.9800
C27 H27B 0.9800
C28 O2 1.290(4)
C28 O3 1.314(5)
C28 C29 1.495(5)
C29 H29A 0.9800
C29 H29B 0.9800
C29 H29C 0.9800
O1 H1 0.8500
